data_4135394
loop_
_publ_author_name
'Chen, Gan'
'Gee, Leland B.'
'Xu, Wenqian'
'Zhu, Yanbing'
'Lezama-Pacheco, Juan S'
'Huang, Zhehao'
'Li, Zongqi'
'Babicz, Jr, Jeffrey T'
'Choudhury, Snehashis'
'Chang, Ting-Hsiang'
'Reed, Evan'
'Solomon, Edward I.'
'Bao, Zhenan'

_publ_section_title
;
 Valence-Dependent Electrical Conductivity in a 3D
 Tetrahydroxyquinone-Based Metal-Organic Framework.
;
_journal_issue 51
_journal_name_full 'Journal of the American Chemical Society'
_journal_page_first 21243
_journal_page_last 21248
_journal_paper_doi 10.1021/jacs.0c09379
_journal_volume 142
_journal_year 2020
_chemical_compound_source synthetic
_chemical_formula_sum 'C18 Fe4 O24'
_chemical_formula_weight 823.558
_chemical_name_common Fe-THQ
_chemical_name_systematic Fe-THQ
_space_group_crystal_system cubic
_space_group_IT_number 200
_space_group_name_Hall '-P 2 2 3'
_space_group_name_H-M_alt 'P m -3'
_cell_angle_alpha 90
_cell_angle_beta 90
_cell_angle_gamma 90
_cell_formula_units_Z 2
_cell_length_a 10.5457(2)
_cell_length_b 10.5457(2)
_cell_length_c 10.5457(2)
_cell_measurement_temperature 298
_cell_volume 1172.81(4)
_diffrn_ambient_pressure 101
_diffrn_ambient_temperature 298
_diffrn_measurement_device_type 'Debye-scherrer geometry diffractometer with area detector at Beamline 17-BM'
_diffrn_radiation_probe x-ray
_diffrn_radiation_type 'Synchrotron mono-beam'
_diffrn_radiation_wavelength 0.44811
_diffrn_source synchrotron
_diffrn_source_type 'APS Beamline 17-BM'
_exptl_crystal_description powder
_pd_proc_ls_prof_R_factor 0.0256
_pd_proc_ls_prof_wR_factor 0.0319
_refine_ls_goodness_of_fit_all 4.485
_refine_ls_R_Fsqd_factor 0.0695
_reflns_d_resolution_high 0.834
_reflns_d_resolution_low 10.546
_reflns_limit_h_max 12
_reflns_limit_h_min 0
_reflns_limit_k_max 12
_reflns_limit_k_min 0
_reflns_limit_l_max 12
_reflns_limit_l_min 0
_reflns_number_total 444
_cod_data_source_file ja0c09379_si_002.cif
_cod_data_source_block FeTHQ_FC_d350_3sb-00000
_cod_depositor_comments 'Adding full bibliography for 4135394.cif.'
_cod_original_cell_volume 1172.80(7)
_cod_database_code 4135394

loop_
_symmetry_equiv_pos_as_xyz
'x, y, z '
'-x, -y, z '
'-x, y, -z '
'-x, y, z '
'-y, -z, -x '
'-y, -z, x '
'-y, z, -x '
'-y, z, x '
'-z, -x, -y '
'-z, -x, y '
'-z, x, -y '
'-z, x, y '
'z, -x, -y '
'z, -x, y '
'z, x, -y '
'z, x, y '
'y, -z, -x '
'y, -z, x '
'y, z, -x '
'y, z, x '
'x, -y, -z '
'x, -y, z '
'x, y, -z '
'-x, -y, -z '

loop_
_atom_site_label
_atom_site_type_symbol
_atom_site_symmetry_multiplicity
_atom_site_fract_x
_atom_site_fract_y
_atom_site_fract_z
_atom_site_occupancy
_atom_site_B_iso_or_equiv
Fe1 Fe 8 0.31730(9) 0.31730(9) 0.31730(9) 1 1.47(4)
C1 C 12 0.5 0.3730(7) 0.1305(7) 1 1.11(7)
C2 C 24 0.3736(6) 0.3650(6) 0.0667(4) 1 1.11(7)
O1 O 12 0.5 0.3676(7) 0.2638(6) 1 1.11(7)
O2 O 24 0.2780(3) 0.3522(3) 0.1331(3) 1 1.11(7)
Ow1 O 6 0 0 0.4316(18) 1 25.8(8)
Ow2 O 6 0 0 0.2222(17) 1 39.2(15)

loop_
_geom_angle_atom_site_label_1
_geom_angle_atom_site_label_2
_geom_angle_atom_site_label_3
_geom_angle
_geom_angle_site_symmetry_1
_geom_angle_site_symmetry_2
_geom_angle_site_symmetry_3
O2 Fe1 O2 90.89(15) 16_555 1_555 1_555
O2 Fe1 O2 90.89(15) 20_555 1_555 16_555
O2 Fe1 O2 90.89(15) 20_555 1_555 1_555
O1 Fe1 O2 91.2(2) 1_555 1_555 20_555
O1 Fe1 O2 173.8(2) 1_555 1_555 16_555
O1 Fe1 O2 83.25(18) 1_555 1_555 1_555
O1 Fe1 O1 94.9(2) 14_565 1_555 1_555
O1 Fe1 O2 173.8(2) 14_565 1_555 20_555
O1 Fe1 O2 83.25(18) 14_565 1_555 16_555
O1 Fe1 O2 91.2(2) 14_565 1_555 1_555
O1 Fe1 O1 94.9(2) 19_556 1_555 14_565
O1 Fe1 O1 94.9(2) 19_556 1_555 1_555
O1 Fe1 O2 83.25(18) 19_556 1_555 20_555
O1 Fe1 O2 91.2(2) 19_556 1_555 16_555
O1 Fe1 O2 173.8(2) 19_556 1_555 1_555
C2 C1 O1 116.6(3) 4_655 1_555 1_555
C2 C1 C2 126.1(6) 1_555 1_555 4_655
C2 C1 O1 116.6(3) 1_555 1_555 1_555
C2 C2 O2 124.6(3) 23_555 1_555 1_555
C1 C2 C2 116.7(3) 1_555 1_555 23_555
C1 C2 O2 118.6(5) 1_555 1_555 1_555
Fe1 O1 C1 106.4(2) 4_655 1_555 1_555
Fe1 O1 Fe1 136.2(3) 1_555 1_555 4_655
Fe1 O1 C1 106.4(2) 1_555 1_555 1_555
Fe1 O2 C2 113.5(3) 1_555 1_555 1_555

loop_
_geom_bond_atom_site_label_1
_geom_bond_atom_site_label_2
_geom_bond_distance
_geom_bond_site_symmetry_1
_geom_bond_site_symmetry_2
Fe1 O2 2.020(3) 1_555 1_555
Fe1 O2 2.020(3) 1_555 16_555
Fe1 O2 2.020(3) 1_555 20_555
Fe1 O1 2.076(3) 1_555 1_555
Fe1 O1 2.076(3) 1_555 14_565
Fe1 O1 2.076(3) 1_555 19_556
C1 O1 1.407(10) 1_555 1_555
C1 C2 1.496(7) 1_555 4_655
C1 C2 1.496(7) 1_555 1_555
C2 O2 1.234(7) 1_555 1_555
C2 C2 1.406(9) 1_555 23_555
C2 C1 1.496(7) 1_555 1_555
O1 C1 1.407(10) 1_555 1_555
O1 Fe1 2.076(3) 1_555 4_655
O1 Fe1 2.076(3) 1_555 1_555
O2 C2 1.234(7) 1_555 1_555
O2 Fe1 2.020(3) 1_555 1_555
